data_4063702
loop_
_publ_author_name
'Adams, Jeramie J.'
'Lau, Ade'
'Arulsamy, Navamoney'
'Roddick, Dean M.'

_publ_section_title
;
 Acceptor PCP Pincer Iridium Chemistry: (CF3PCP)IrIIICoordination
 Properties
;
_journal_issue 4
_journal_name_full Organometallics
_journal_page_first 689
_journal_paper_doi 10.1021/om1008633
_journal_volume 30
_journal_year 2011
_chemical_formula_moiety 'C13 H10 F12 Ir O2 P2, F6 Sb'
_chemical_formula_sum 'C13 H10 F18 Ir O2 P2 Sb'
_chemical_formula_weight 916.10
_chemical_name_common (CF3PCP)Ir(H)(CO)(H2O)+SbF6-
_chemical_name_systematic
;

 ?

;
_space_group_IT_number 14
_symmetry_cell_setting monoclinic
_symmetry_space_group_name_Hall '-P 2ybc'
_symmetry_space_group_name_H-M 'P 1 21/c 1'
_atom_sites_solution_hydrogens geom
_atom_sites_solution_primary direct
_atom_sites_solution_secondary difmap
_audit_creation_method SHELXL-97
_cell_angle_alpha 90.00
_cell_angle_beta 100.019(2)
_cell_angle_gamma 90.00
_cell_formula_units_Z 4
_cell_length_a 10.0745(3)
_cell_length_b 18.4775(6)
_cell_length_c 13.7873(4)
_cell_measurement_reflns_used 9891
_cell_measurement_temperature 150(2)
_cell_measurement_theta_max 32.54
_cell_measurement_theta_min 2.57
_cell_volume 2527.39(13)
_computing_cell_refinement 'Bruker SMART (Bruker, 2001)'
_computing_data_collection 'Bruker SMART (Bruker, 2001)'
_computing_data_reduction 'Bruker SAINT (Bruker, 2001)'
_computing_molecular_graphics 'Bruker SHELXTL V. 6.10 (Bruker, 2001)'
_computing_publication_material 'Bruker SHELXTL V. 6.10 (Bruker, 2001)'
_computing_structure_refinement 'SHELXL-97 (Sheldrick, 1997)'
_computing_structure_solution 'SHELXS-97 (Sheldrick, 1997)'
_diffrn_ambient_temperature 150(2)
_diffrn_measured_fraction_theta_full 0.996
_diffrn_measured_fraction_theta_max 0.996
_diffrn_measurement_device_type 'CCD area detector'
_diffrn_measurement_method 'phi and omega scans'
_diffrn_radiation_monochromator graphite
_diffrn_radiation_source 'fine-focus sealed tube'
_diffrn_radiation_type MoK\a
_diffrn_radiation_wavelength 0.71073
_diffrn_reflns_av_R_equivalents 0.0549
_diffrn_reflns_av_sigmaI/netI 0.0582
_diffrn_reflns_limit_h_max 14
_diffrn_reflns_limit_h_min -15
_diffrn_reflns_limit_k_max 28
_diffrn_reflns_limit_k_min -27
_diffrn_reflns_limit_l_max 21
_diffrn_reflns_limit_l_min -21
_diffrn_reflns_number 34117
_diffrn_reflns_theta_full 33.14
_diffrn_reflns_theta_max 33.14
_diffrn_reflns_theta_min 2.05
_exptl_absorpt_coefficient_mu 6.598
_exptl_absorpt_correction_T_max 0.4535
_exptl_absorpt_correction_T_min 0.3476
_exptl_absorpt_correction_type multi-scan
_exptl_absorpt_process_details 'SADABS (Bruker, 2001)'
_exptl_crystal_colour light_yellow
_exptl_crystal_density_diffrn 2.408
_exptl_crystal_density_method 'not measured'
_exptl_crystal_description rectangular_prism
_exptl_crystal_F_000 1696
_exptl_crystal_size_max 0.17
_exptl_crystal_size_mid 0.12
_exptl_crystal_size_min 0.12
_refine_diff_density_max 1.531
_refine_diff_density_min -0.860
_refine_diff_density_rms 0.163
_refine_ls_extinction_method none
_refine_ls_goodness_of_fit_ref 1.028
_refine_ls_hydrogen_treatment mixed
_refine_ls_matrix_type full
_refine_ls_number_parameters 338
_refine_ls_number_reflns 9617
_refine_ls_number_restraints 0
_refine_ls_restrained_S_all 1.028
_refine_ls_R_factor_all 0.0650
_refine_ls_R_factor_gt 0.0377
_refine_ls_shift/su_max 0.004
_refine_ls_shift/su_mean 0.000
_refine_ls_structure_factor_coef Fsqd
_refine_ls_weighting_details 'calc w=1/[\s^2^(Fo^2^)+(0.0255P)^2^+1.6720P] where P=(Fo^2^+2Fc^2^)/3'
_refine_ls_weighting_scheme calc
_refine_ls_wR_factor_gt 0.0729
_refine_ls_wR_factor_ref 0.0816
_reflns_number_gt 6827
_reflns_number_total 9617
_reflns_threshold_expression >2sigma(I)
_cod_data_source_file om1008633_si_009.cif
_cod_data_source_block jja48
_cod_depositor_comments
;
The following automatic conversions were performed:

'_symmetry_cell_setting' value 'Monoclinic' changed to 'monoclinic'
according to /home/saulius/struct/CIF-dictionaries/cif_core.dic
dictionary named 'cif_core.dic' version 2.4.1 from 2010-06-29.

Automatic conversion script
Id: cif_fix_values 1715 2011-07-08 13:25:40Z adriana 
;
_cod_original_sg_symbol_H-M P2(1)/c
_cod_database_code 4063702

loop_
_symmetry_equiv_pos_as_xyz
'x, y, z'
'-x, y+1/2, -z+1/2'
'-x, -y, -z'
'x, -y-1/2, z-1/2'

loop_
_atom_site_label
_atom_site_type_symbol
_atom_site_fract_x
_atom_site_fract_y
_atom_site_fract_z
_atom_site_U_iso_or_equiv
_atom_site_adp_type
_atom_site_occupancy
_atom_site_symmetry_multiplicity
_atom_site_calc_flag
_atom_site_refinement_flags
Ir1 Ir 0.243004(15) 0.394710(8) 0.270598(10) 0.02809(5) Uani 1 1 d .
H1 H 0.156(6) 0.445(3) 0.293(4) 0.072(18) Uiso 1 1 d .
P1 P 0.06459(11) 0.31932(7) 0.23528(9) 0.0394(3) Uani 1 1 d .
P2 P 0.38948(11) 0.48540(6) 0.25345(7) 0.0301(2) Uani 1 1 d .
C1 C 0.1835(4) 0.4168(2) 0.1192(3) 0.0285(7) Uani 1 1 d .
C13 C 0.2865(5) 0.3805(2) 0.4136(3) 0.0406(10) Uani 1 1 d .
O1W O 0.3847(3) 0.31172(18) 0.2362(2) 0.0460(8) Uani 1 1 d .
H1A H 0.3952 0.2989 0.1790 0.069 Uiso 1 1 d R
H1B H 0.4412 0.2909 0.2722 0.069 Uiso 1 1 d R
O1 O 0.3038(4) 0.3766(2) 0.4959(2) 0.0587(10) Uani 1 1 d .
C2 C 0.2644(4) 0.4600(2) 0.0692(3) 0.0273(7) Uani 1 1 d .
C3 C 0.2251(4) 0.4742(2) -0.0314(3) 0.0329(8) Uani 1 1 d .
H3A H 0.2799 0.5039 -0.0645 0.039 Uiso 1 1 calc R
C4 C 0.1072(5) 0.4452(2) -0.0830(3) 0.0371(9) Uani 1 1 d .
H4A H 0.0817 0.4545 -0.1515 0.044 Uiso 1 1 calc R
C5 C 0.0264(5) 0.4027(2) -0.0349(3) 0.0379(10) Uani 1 1 d .
H5A H -0.0543 0.3824 -0.0705 0.046 Uiso 1 1 calc R
C6 C 0.0631(4) 0.3895(2) 0.0661(3) 0.0315(8) Uani 1 1 d .
C7 C -0.0321(4) 0.3477(3) 0.1187(3) 0.0425(10) Uani 1 1 d .
H7A H -0.0685 0.3051 0.0793 0.051 Uiso 1 1 calc R
H7B H -0.1083 0.3787 0.1293 0.051 Uiso 1 1 calc R
C8 C 0.1055(6) 0.2217(3) 0.2184(5) 0.0648(16) Uani 1 1 d .
F8A F 0.1874(4) 0.19592(18) 0.2948(3) 0.0793(11) Uani 1 1 d .
F8B F 0.1639(4) 0.21539(17) 0.1388(3) 0.0764(10) Uani 1 1 d .
F8C F -0.0053(4) 0.18080(19) 0.2050(4) 0.1080(17) Uani 1 1 d .
C9 C -0.0554(6) 0.3127(4) 0.3242(4) 0.0647(16) Uani 1 1 d .
F9A F 0.0043(4) 0.2804(2) 0.4062(2) 0.0802(11) Uani 1 1 d .
F9B F -0.1675(4) 0.2798(3) 0.2887(3) 0.1044(16) Uani 1 1 d .
F9C F -0.0895(4) 0.3791(3) 0.3489(4) 0.0949(13) Uani 1 1 d .
C10 C 0.3938(4) 0.4923(2) 0.1235(3) 0.0320(8) Uani 1 1 d .
H10A H 0.4014 0.5436 0.1045 0.038 Uiso 1 1 calc R
H10B H 0.4723 0.4655 0.1073 0.038 Uiso 1 1 calc R
C11 C 0.3448(6) 0.5763(3) 0.2971(3) 0.0456(11) Uani 1 1 d .
F11A F 0.4311(4) 0.62731(16) 0.2827(2) 0.0676(9) Uani 1 1 d .
F11B F 0.2236(3) 0.59539(16) 0.2484(2) 0.0608(8) Uani 1 1 d .
F11C F 0.3385(4) 0.57353(17) 0.3922(2) 0.0716(10) Uani 1 1 d .
C12 C 0.5702(5) 0.4791(3) 0.3149(3) 0.0466(11) Uani 1 1 d .
F12A F 0.6461(3) 0.5305(2) 0.2864(3) 0.0758(10) Uani 1 1 d .
F12B F 0.6202(3) 0.4162(2) 0.2934(3) 0.0704(9) Uani 1 1 d .
F12C F 0.5809(3) 0.4827(2) 0.4116(2) 0.0734(10) Uani 1 1 d .
Sb1 Sb 0.58110(3) 0.208724(15) 0.498415(19) 0.03389(7) Uani 1 1 d .
F1 F 0.7177(3) 0.1767(2) 0.4336(2) 0.0626(9) Uani 1 1 d .
F2 F 0.6213(4) 0.13116(18) 0.5867(3) 0.0727(10) Uani 1 1 d .
F3 F 0.4405(4) 0.23608(19) 0.5637(2) 0.0704(10) Uani 1 1 d .
F4 F 0.5378(3) 0.28474(19) 0.4102(2) 0.0682(9) Uani 1 1 d .
F5 F 0.4601(4) 0.1497(2) 0.4172(3) 0.0896(13) Uani 1 1 d .
F6 F 0.7026(4) 0.26520(17) 0.5796(3) 0.0774(11) Uani 1 1 d .

loop_
_atom_site_aniso_label
_atom_site_aniso_U_11
_atom_site_aniso_U_22
_atom_site_aniso_U_33
_atom_site_aniso_U_23
_atom_site_aniso_U_13
_atom_site_aniso_U_12
Ir1 0.02515(8) 0.02992(8) 0.02782(7) 0.00571(6) 0.00080(5) 0.00257(6)
P1 0.0296(6) 0.0415(6) 0.0452(6) 0.0158(5) 0.0015(4) -0.0039(5)
P2 0.0293(5) 0.0317(5) 0.0271(4) 0.0003(4) -0.0012(4) -0.0012(4)
C1 0.0257(19) 0.0279(18) 0.0301(17) 0.0036(15) 0.0001(14) 0.0034(14)
C13 0.047(3) 0.039(2) 0.037(2) 0.0074(18) 0.0083(18) 0.0083(19)
O1W 0.0456(19) 0.055(2) 0.0339(14) -0.0006(14) -0.0018(13) 0.0215(15)
O1 0.085(3) 0.057(2) 0.0332(16) 0.0019(15) 0.0083(17) 0.009(2)
C2 0.030(2) 0.0234(18) 0.0279(16) 0.0007(14) 0.0028(14) 0.0033(14)
C3 0.038(2) 0.032(2) 0.0277(17) 0.0001(15) 0.0039(15) 0.0043(16)
C4 0.048(3) 0.033(2) 0.0263(17) 0.0015(16) -0.0039(16) 0.0069(18)
C5 0.036(2) 0.035(2) 0.038(2) -0.0017(17) -0.0088(17) 0.0018(17)
C6 0.029(2) 0.0289(19) 0.0334(18) 0.0008(15) -0.0026(15) -0.0008(15)
C7 0.029(2) 0.048(3) 0.046(2) 0.010(2) -0.0074(17) -0.0080(18)
C8 0.051(3) 0.049(3) 0.089(4) 0.018(3) -0.005(3) -0.013(3)
F8A 0.071(2) 0.055(2) 0.107(3) 0.0394(19) 0.002(2) 0.0083(17)
F8B 0.088(3) 0.0465(19) 0.090(3) -0.0131(18) 0.002(2) -0.0013(17)
F8C 0.067(3) 0.048(2) 0.195(5) 0.025(2) -0.014(3) -0.0311(18)
C9 0.043(3) 0.090(5) 0.061(3) 0.018(3) 0.012(3) -0.009(3)
F9A 0.060(2) 0.121(3) 0.0595(19) 0.032(2) 0.0121(16) 0.001(2)
F9B 0.050(2) 0.184(5) 0.081(2) 0.020(3) 0.0160(19) -0.043(3)
F9C 0.059(3) 0.123(4) 0.112(3) 0.001(3) 0.042(2) 0.014(2)
C10 0.032(2) 0.036(2) 0.0274(17) 0.0013(15) 0.0054(14) -0.0048(16)
C11 0.064(3) 0.036(2) 0.036(2) -0.0017(18) 0.008(2) 0.000(2)
F11A 0.094(3) 0.0374(16) 0.074(2) -0.0119(15) 0.0199(19) -0.0184(16)
F11B 0.071(2) 0.0463(18) 0.0645(18) 0.0026(14) 0.0122(16) 0.0219(15)
F11C 0.127(3) 0.0525(18) 0.0389(15) -0.0042(14) 0.0243(17) 0.0087(19)
C12 0.033(2) 0.063(3) 0.041(2) 0.007(2) -0.0046(18) -0.010(2)
F12A 0.0430(19) 0.086(2) 0.092(2) 0.026(2) -0.0076(16) -0.0266(17)
F12B 0.0354(17) 0.076(2) 0.092(2) -0.0058(19) -0.0101(16) 0.0127(15)
F12C 0.063(2) 0.111(3) 0.0371(14) 0.0023(16) -0.0179(13) -0.0116(19)
Sb1 0.03376(15) 0.03778(15) 0.02985(12) 0.00242(11) 0.00479(10) 0.00584(11)
F1 0.0422(17) 0.101(3) 0.0469(15) 0.0057(16) 0.0141(13) 0.0204(16)
F2 0.077(2) 0.0511(18) 0.098(3) 0.0368(18) 0.036(2) 0.0232(17)
F3 0.077(2) 0.078(2) 0.0665(19) 0.0219(17) 0.0419(17) 0.0410(18)
F4 0.058(2) 0.083(2) 0.0613(18) 0.0386(17) 0.0030(15) 0.0206(17)
F5 0.048(2) 0.090(3) 0.121(3) -0.046(2) -0.011(2) 0.0020(18)
F6 0.077(2) 0.0518(18) 0.087(2) -0.0261(17) -0.0298(19) 0.0143(17)

loop_
_atom_type_symbol
_atom_type_description
_atom_type_scat_dispersion_real
_atom_type_scat_dispersion_imag
_atom_type_scat_source
C C 0.0033 0.0016 'International Tables Vol C Tables 4.2.6.8 and 6.1.1.4'
H H 0.0000 0.0000 'International Tables Vol C Tables 4.2.6.8 and 6.1.1.4'
O O 0.0106 0.0060 'International Tables Vol C Tables 4.2.6.8 and 6.1.1.4'
F F 0.0171 0.0103 'International Tables Vol C Tables 4.2.6.8 and 6.1.1.4'
P P 0.1023 0.0942 'International Tables Vol C Tables 4.2.6.8 and 6.1.1.4'
Sb Sb -0.5866 1.5461 'International Tables Vol C Tables 4.2.6.8 and 6.1.1.4'
Ir Ir -1.4442 7.9887 'International Tables Vol C Tables 4.2.6.8 and 6.1.1.4'

loop_
_geom_angle_atom_site_label_1
_geom_angle_atom_site_label_2
_geom_angle_atom_site_label_3
_geom_angle
C13 Ir1 C1 174.92(17)
C13 Ir1 O1W 94.78(15)
C1 Ir1 O1W 90.29(13)
C13 Ir1 P1 99.46(15)
C1 Ir1 P1 80.05(11)
O1W Ir1 P1 92.60(10)
C13 Ir1 P2 99.65(15)
C1 Ir1 P2 80.35(11)
O1W Ir1 P2 91.96(10)
P1 Ir1 P2 159.90(4)
C13 Ir1 H1 85(2)
C1 Ir1 H1 90(2)
O1W Ir1 H1 179(3)
P1 Ir1 H1 87(2)
P2 Ir1 H1 89(2)
C7 P1 C9 107.0(2)
C7 P1 C8 105.3(3)
C9 P1 C8 101.5(3)
C7 P1 Ir1 107.38(15)
C9 P1 Ir1 118.7(2)
C8 P1 Ir1 115.88(19)
C10 P2 C11 107.8(2)
C10 P2 C12 105.3(2)
C11 P2 C12 100.4(2)
C10 P2 Ir1 106.47(13)
C11 P2 Ir1 115.66(17)
C12 P2 Ir1 120.32(16)
C6 C1 C2 118.3(3)
C6 C1 Ir1 121.3(3)
C2 C1 Ir1 120.4(3)
O1 C13 Ir1 174.4(4)
Ir1 O1W H1A 125.9
Ir1 O1W H1B 129.1
H1A O1W H1B 104.7
C3 C2 C1 120.3(4)
C3 C2 C10 119.3(3)
C1 C2 C10 120.4(3)
C4 C3 C2 120.5(4)
C4 C3 H3A 119.8
C2 C3 H3A 119.8
C5 C4 C3 119.9(4)
C5 C4 H4A 120.0
C3 C4 H4A 120.0
C4 C5 C6 120.1(4)
C4 C5 H5A 120.0
C6 C5 H5A 120.0
C5 C6 C1 120.9(4)
C5 C6 C7 119.1(4)
C1 C6 C7 119.9(3)
C6 C7 P1 106.6(3)
C6 C7 H7A 110.4
P1 C7 H7A 110.4
C6 C7 H7B 110.4
P1 C7 H7B 110.4
H7A C7 H7B 108.6
F8A C8 F8C 107.4(5)
F8A C8 F8B 108.8(5)
F8C C8 F8B 108.3(6)
F8A C8 P1 111.8(5)
F8C C8 P1 111.5(5)
F8B C8 P1 108.9(4)
F9B C9 F9A 110.3(5)
F9B C9 F9C 106.3(5)
F9A C9 F9C 107.1(5)
F9B C9 P1 113.7(5)
F9A C9 P1 109.8(4)
F9C C9 P1 109.3(4)
C2 C10 P2 107.3(3)
C2 C10 H10A 110.3
P2 C10 H10A 110.3
C2 C10 H10B 110.3
P2 C10 H10B 110.3
H10A C10 H10B 108.5
F11A C11 F11C 108.8(4)
F11A C11 F11B 107.7(4)
F11C C11 F11B 108.1(4)
F11A C11 P2 113.1(4)
F11C C11 P2 109.9(3)
F11B C11 P2 109.1(3)
F12B C12 F12A 107.7(4)
F12B C12 F12C 107.7(4)
F12A C12 F12C 108.3(4)
F12B C12 P2 109.4(3)
F12A C12 P2 112.8(3)
F12C C12 P2 110.8(4)
F6 Sb1 F5 178.75(16)
F6 Sb1 F4 91.42(16)
F5 Sb1 F4 89.69(18)
F6 Sb1 F1 90.16(17)
F5 Sb1 F1 89.23(16)
F4 Sb1 F1 92.03(15)
F6 Sb1 F3 91.92(18)
F5 Sb1 F3 88.65(18)
F4 Sb1 F3 89.95(14)
F1 Sb1 F3 177.09(16)
F6 Sb1 F2 89.60(17)
F5 Sb1 F2 89.30(19)
F4 Sb1 F2 178.83(16)
F1 Sb1 F2 88.53(14)
F3 Sb1 F2 89.45(14)

loop_
_geom_bond_atom_site_label_1
_geom_bond_atom_site_label_2
_geom_bond_distance
Ir1 C13 1.962(4)
Ir1 C1 2.110(4)
Ir1 O1W 2.202(3)
Ir1 P1 2.2592(12)
Ir1 P2 2.2722(11)
Ir1 H1 1.35(6)
P1 C7 1.806(4)
P1 C9 1.870(6)
P1 C8 1.873(6)
P2 C10 1.805(4)
P2 C11 1.865(5)
P2 C12 1.873(5)
C1 C6 1.397(5)
C1 C2 1.405(5)
C13 O1 1.120(5)
O1W H1A 0.8476
O1W H1B 0.7880
C2 C3 1.399(5)
C2 C10 1.509(5)
C3 C4 1.382(6)
C3 H3A 0.9500
C4 C5 1.381(6)
C4 H4A 0.9500
C5 C6 1.399(6)
C5 H5A 0.9500
C6 C7 1.511(6)
C7 H7A 0.9900
C7 H7B 0.9900
C8 F8A 1.310(7)
C8 F8C 1.334(6)
C8 F8B 1.338(8)
C9 F9B 1.300(7)
C9 F9A 1.327(7)
C9 F9C 1.335(8)
C10 H10A 0.9900
C10 H10B 0.9900
C11 F11A 1.320(6)
C11 F11C 1.325(5)
C11 F11B 1.335(6)
C12 F12B 1.320(6)
C12 F12A 1.321(6)
C12 F12C 1.321(5)
Sb1 F6 1.834(3)
Sb1 F5 1.858(3)
Sb1 F4 1.859(3)
Sb1 F1 1.862(3)
Sb1 F3 1.875(3)
Sb1 F2 1.878(3)

loop_
_geom_hbond_atom_site_label_D
_geom_hbond_atom_site_label_H
_geom_hbond_atom_site_label_A
_geom_hbond_distance_DH
_geom_hbond_distance_HA
_geom_hbond_distance_DA
_geom_hbond_angle_DHA
_geom_hbond_site_symmetry_A
O1W H1A F3 0.85 1.85 2.687(4) 171.6 4_565
O1W H1B F4 0.79 1.98 2.664(4) 144.3 .
